data_4334972
loop_
_publ_author_name
'Jeongho Yeon'
'Athena S. Sefat'
'T. Thao Tran'
'P. Shiv Halasyamani'
'Hans-Conrad zur Loye'

_publ_section_title
;
 Crystal Growth, Structure, Polarization, and Magnetic Properties of
 Cesium Vanadate, Cs2V3O8: A Structure-Property Study
;
_journal_name_full 'Inorganic Chemistry'
_journal_page_first 6179
_journal_page_last 6186
_journal_paper_doi 10.1021/ic400601n
_journal_volume 52
_journal_year 2013
_chemical_absolute_configuration unk
_chemical_formula_moiety 'O8 V3, 2(Cs)'
_chemical_formula_sum 'Cs2 O8 V3'
_chemical_formula_weight 546.64
_chemical_name_systematic
;
 ?
;
_space_group_IT_number 100
_symmetry_cell_setting tetragonal
_symmetry_space_group_name_Hall 'P 4 -2ab'
_symmetry_space_group_name_H-M 'P 4 b m'
_atom_sites_solution_primary direct
_atom_sites_solution_secondary difmap
_audit_conform_dict_location ftp://ftp.iucr.org/pub/cif_core.dic
_audit_conform_dict_name cif_core.dic
_audit_conform_dict_version 2.3
_audit_creation_date 2012-04-11T15:45:14-00:00
_audit_creation_method 'WinGX routine CIF_UPDATE'
_cell_angle_alpha 90
_cell_angle_beta 90
_cell_angle_gamma 90
_cell_formula_units_Z 2
_cell_length_a 8.9448(4)
_cell_length_b 8.9448(4)
_cell_length_c 6.0032(3)
_cell_measurement_reflns_used 5917
_cell_measurement_temperature 294(2)
_cell_measurement_theta_max 28.27
_cell_measurement_theta_min 3.22
_cell_volume 480.31(4)
_computing_structure_refinement 'SHELXL-97 (Sheldrick, 1997)'
_computing_structure_solution 'SHELXS-97 (Sheldrick, 1990)'
_diffrn_ambient_temperature 294(2)
_diffrn_measured_fraction_theta_full 1
_diffrn_measured_fraction_theta_max 1
_diffrn_measurement_device_type 'Bruker SMART APEX CCD diffractometer'
_diffrn_measurement_method 'omega scans'
_diffrn_radiation_monochromator graphite
_diffrn_radiation_source 'fine-focus sealed tube'
_diffrn_radiation_type MoK\a
_diffrn_radiation_wavelength 0.71073
_diffrn_reflns_av_R_equivalents 0.0331
_diffrn_reflns_av_unetI/netI 0.0211
_diffrn_reflns_limit_h_max 11
_diffrn_reflns_limit_h_min -11
_diffrn_reflns_limit_k_max 11
_diffrn_reflns_limit_k_min -11
_diffrn_reflns_limit_l_max 8
_diffrn_reflns_limit_l_min -7
_diffrn_reflns_number 5917
_diffrn_reflns_theta_full 28.27
_diffrn_reflns_theta_max 28.27
_diffrn_reflns_theta_min 3.22
_exptl_absorpt_coefficient_mu 10.335
_exptl_absorpt_correction_T_max 0.82
_exptl_absorpt_correction_T_min 0.4247
_exptl_absorpt_correction_type multi-scan
_exptl_absorpt_process_details 'SADABS Version 2.05 (Bruker, 2001)'
_exptl_crystal_colour brown
_exptl_crystal_density_diffrn 3.78
_exptl_crystal_description block
_exptl_crystal_F_000 486
_exptl_crystal_size_max 0.10
_exptl_crystal_size_mid 0.06
_exptl_crystal_size_min 0.02
_refine_diff_density_max 0.652
_refine_diff_density_min -1.471
_refine_diff_density_rms 0.168
_refine_ls_abs_structure_details 'Flack H D (1983), Acta Cryst. A39, 876-881'
_refine_ls_abs_structure_Flack 0.00(8)
_refine_ls_extinction_coef 0.0089(6)
_refine_ls_extinction_expression Fc^*^=kFc[1+0.001xFc^2^\l^3^/sin(2\q)]^-1/4^
_refine_ls_extinction_method SHELXL
_refine_ls_goodness_of_fit_ref 1.433
_refine_ls_matrix_type full
_refine_ls_number_parameters 40
_refine_ls_number_reflns 645
_refine_ls_number_restraints 1
_refine_ls_restrained_S_all 1.432
_refine_ls_R_factor_all 0.0257
_refine_ls_R_factor_gt 0.0256
_refine_ls_shift/su_max 0
_refine_ls_shift/su_mean 0
_refine_ls_structure_factor_coef Fsqd
_refine_ls_weighting_details 'calc w=1/[\s^2^(Fo^2^)+(0.0000P)^2^+3.2367P] where P=(Fo^2^+2Fc^2^)/3'
_refine_ls_weighting_scheme calc
_refine_ls_wR_factor_gt 0.0615
_refine_ls_wR_factor_ref 0.0615
_reflns_number_gt 354
_reflns_number_total 354
_reflns_threshold_expression >2sigma(I)
_cod_data_source_file ic400601n_si_002.cif
_cod_data_source_block 100on
_cod_database_code 4334972

loop_
_symmetry_equiv_pos_as_xyz
'x, y, z'
'-x, -y, z'
'-y, x, z'
'y, -x, z'
'x+1/2, -y+1/2, z'
'-x+1/2, y+1/2, z'
'-y+1/2, -x+1/2, z'
'y+1/2, x+1/2, z'

loop_
_atom_site_label
_atom_site_type_symbol
_atom_site_fract_x
_atom_site_fract_y
_atom_site_fract_z
_atom_site_U_iso_or_equiv
_atom_site_adp_type
_atom_site_occupancy
_atom_site_symmetry_multiplicity
_atom_site_calc_flag
_atom_site_refinement_flags
Cs1 Cs 0.17103(4) 0.32897(4) 0.71737(12) 0.0273(2) Uani 1 2 d S
V1 V 0 0 0.1886(4) 0.0133(5) Uani 1 4 d S
V2 V 0.13305(10) 0.63305(10) 0.1914(3) 0.0122(3) Uani 1 2 d S
O1 O 0 0 0.4574(19) 0.027(2) Uani 1 4 d S
O2 O 0.0844(5) 0.8053(5) 0.0938(9) 0.0180(10) Uani 1 1 d .
O3 O 0.1279(6) 0.6279(6) 0.4631(14) 0.0274(17) Uani 1 2 d S
O4 O 0 0.5 0.0824(15) 0.018(2) Uani 1 4 d S

loop_
_atom_site_aniso_label
_atom_site_aniso_U_11
_atom_site_aniso_U_22
_atom_site_aniso_U_33
_atom_site_aniso_U_23
_atom_site_aniso_U_13
_atom_site_aniso_U_12
Cs1 0.0301(2) 0.0301(2) 0.0216(3) -0.0002(2) 0.0002(2) 0.0121(2)
V1 0.0108(5) 0.0108(5) 0.0183(13) 0 0 0
V2 0.0101(4) 0.0101(4) 0.0164(8) 0.0003(5) 0.0003(5) -0.0013(4)
O1 0.028(4) 0.028(4) 0.027(5) 0 0 0
O2 0.015(2) 0.008(2) 0.031(3) -0.001(2) 0.000(2) 0.0006(18)
O3 0.029(3) 0.029(3) 0.024(4) -0.003(2) -0.003(2) -0.007(3)
O4 0.018(3) 0.018(3) 0.019(5) 0 0 0.004(4)

loop_
_atom_type_symbol
_atom_type_description
_atom_type_scat_dispersion_real
_atom_type_scat_dispersion_imag
_atom_type_scat_source
O O 0.0106 0.006 'International Tables Vol C Tables 4.2.6.8 and 6.1.1.4'
V V 0.3005 0.5294 'International Tables Vol C Tables 4.2.6.8 and 6.1.1.4'
Cs Cs -0.368 2.1192 'International Tables Vol C Tables 4.2.6.8 and 6.1.1.4'

loop_
_geom_angle_atom_site_label_1
_geom_angle_atom_site_label_2
_geom_angle_atom_site_label_3
_geom_angle
_geom_angle_site_symmetry_1
_geom_angle_site_symmetry_3
O3 Cs1 O4 165.6(2) 3_655 1_556
O3 Cs1 O3 110.2(2) 3_655 2_565
O4 Cs1 O3 81.96(17) 1_556 2_565
O3 Cs1 O3 110.2(2) 3_655 .
O4 Cs1 O3 81.96(17) 1_556 .
O3 Cs1 O3 62.9(3) 2_565 .
O3 Cs1 O2 84.69(17) 3_655 6_546
O4 Cs1 O2 82.41(14) 1_556 6_546
O3 Cs1 O2 163.53(16) 2_565 6_546
O3 Cs1 O2 119.80(16) . 6_546
O3 Cs1 O2 84.69(17) 3_655 3_656
O4 Cs1 O2 82.41(14) 1_556 3_656
O3 Cs1 O2 119.80(16) 2_565 3_656
O3 Cs1 O2 163.53(16) . 3_656
O2 Cs1 O2 52.60(17) 6_546 3_656
O3 Cs1 O2 122.04(12) 3_655 8_456
O4 Cs1 O2 51.26(9) 1_556 8_456
O3 Cs1 O2 122.87(13) 2_565 8_456
O3 Cs1 O2 78.08(17) . 8_456
O2 Cs1 O2 47.91(14) 6_546 8_456
O2 Cs1 O2 88.08(13) 3_656 8_456
O3 Cs1 O2 122.04(12) 3_655 2_566
O4 Cs1 O2 51.26(9) 1_556 2_566
O3 Cs1 O2 78.08(17) 2_565 2_566
O3 Cs1 O2 122.87(13) . 2_566
O2 Cs1 O2 88.08(13) 6_546 2_566
O2 Cs1 O2 47.91(14) 3_656 2_566
O2 Cs1 O2 91.86(16) 8_456 2_566
O3 Cs1 O1 63.08(8) 3_655 .
O4 Cs1 O1 119.63(11) 1_556 .
O3 Cs1 O1 62.01(13) 2_565 .
O3 Cs1 O1 115.5(2) . .
O2 Cs1 O1 122.74(13) 6_546 .
O2 Cs1 O1 77.07(18) 3_656 .
O2 Cs1 O1 164.00(18) 8_456 .
O2 Cs1 O1 73.83(17) 2_566 .
O3 Cs1 O1 63.08(8) 3_655 5
O4 Cs1 O1 119.63(11) 1_556 5
O3 Cs1 O1 115.5(2) 2_565 5
O3 Cs1 O1 62.01(13) . 5
O2 Cs1 O1 77.07(18) 6_546 5
O2 Cs1 O1 122.74(13) 3_656 5
O2 Cs1 O1 73.83(17) 8_456 5
O2 Cs1 O1 164.00(18) 2_566 5
O1 Cs1 O1 119.3(3) . 5
O3 Cs1 V2 79.92(16) 3_655 3_656
O4 Cs1 V2 85.68(12) 1_556 3_656
O3 Cs1 V2 145.98(14) 2_565 3_656
O3 Cs1 V2 145.98(14) . 3_656
O2 Cs1 V2 26.60(8) 6_546 3_656
O2 Cs1 V2 26.60(8) 3_656 3_656
O2 Cs1 V2 69.52(9) 8_456 3_656
O2 Cs1 V2 69.52(9) 2_566 3_656
O1 Cs1 V2 98.17(13) . 3_656
O1 Cs1 V2 98.17(13) 5 3_656
O3 Cs1 V2 147.15(10) 3_655 1_556
O4 Cs1 V2 26.20(4) 1_556 1_556
O3 Cs1 V2 101.22(11) 2_565 1_556
O3 Cs1 V2 75.55(14) . 1_556
O2 Cs1 V2 65.77(9) 6_546 1_556
O2 Cs1 V2 88.11(9) 3_656 1_556
O2 Cs1 V2 25.47(8) 8_456 1_556
O2 Cs1 V2 73.10(8) 2_566 1_556
O1 Cs1 V2 145.43(12) . 1_556
O1 Cs1 V2 95.07(13) 5 1_556
V2 Cs1 V2 79.42(4) 3_656 1_556
O1 V1 O2 106.68(17) . 4_455
O1 V1 O2 106.68(17) . 3_655
O2 V1 O2 146.6(3) 4_455 3_655
O1 V1 O2 106.68(17) . 1_545
O2 V1 O2 85.27(10) 4_455 1_545
O2 V1 O2 85.27(9) 3_655 1_545
O1 V1 O2 106.68(17) . 2_565
O2 V1 O2 85.27(9) 4_455 2_565
O2 V1 O2 85.27(9) 3_655 2_565
O2 V1 O2 146.6(3) 1_545 2_565
O1 V1 Cs1 130.46(3) . 2_554
O2 V1 Cs1 41.23(15) 4_455 2_554
O2 V1 Cs1 112.30(17) 3_655 2_554
O2 V1 Cs1 49.77(15) 1_545 2_554
O2 V1 Cs1 105.85(17) 2_565 2_554
O1 V1 Cs1 130.46(3) . 3_554
O2 V1 Cs1 49.77(15) 4_455 3_554
O2 V1 Cs1 105.85(17) 3_655 3_554
O2 V1 Cs1 112.30(17) 1_545 3_554
O2 V1 Cs1 41.23(15) 2_565 3_554
Cs1 V1 Cs1 65.09(3) 2_554 3_554
O1 V1 Cs1 130.46(3) . 1_554
O2 V1 Cs1 112.30(17) 4_455 1_554
O2 V1 Cs1 41.23(15) 3_655 1_554
O2 V1 Cs1 105.85(17) 1_545 1_554
O2 V1 Cs1 49.77(15) 2_565 1_554
Cs1 V1 Cs1 99.07(5) 2_554 1_554
Cs1 V1 Cs1 65.09(3) 3_554 1_554
O1 V1 Cs1 130.46(3) . 4_554
O2 V1 Cs1 105.85(17) 4_455 4_554
O2 V1 Cs1 49.77(15) 3_655 4_554
O2 V1 Cs1 41.23(15) 1_545 4_554
O2 V1 Cs1 112.30(17) 2_565 4_554
Cs1 V1 Cs1 65.09(3) 2_554 4_554
Cs1 V1 Cs1 99.07(5) 3_554 4_554
Cs1 V1 Cs1 65.09(3) 1_554 4_554
O3 V2 O2 111.2(2) . 8_455
O3 V2 O2 111.2(2) . .
O2 V2 O2 110.0(3) 8_455 .
O3 V2 O4 109.0(4) . .
O2 V2 O4 107.6(2) 8_455 .
O2 V2 O4 107.6(2) . .
O3 V2 Cs1 141.2(3) . 4_564
O2 V2 Cs1 55.91(17) 8_455 4_564
O2 V2 Cs1 55.91(17) . 4_564
O4 V2 Cs1 109.8(3) . 4_564
O3 V2 Cs1 134.64(18) . 1_554
O2 V2 Cs1 59.94(17) 8_455 1_554
O2 V2 Cs1 113.35(19) . 1_554
O4 V2 Cs1 48.85(19) . 1_554
Cs1 V2 Cs1 74.73(4) 4_564 1_554
O3 V2 Cs1 134.64(18) . 2_564
O2 V2 Cs1 113.35(19) 8_455 2_564
O2 V2 Cs1 59.94(17) . 2_564
O4 V2 Cs1 48.85(19) . 2_564
Cs1 V2 Cs1 74.73(4) 4_564 2_564
Cs1 V2 Cs1 66.40(3) 1_554 2_564
O3 V2 Cs1 40.4(3) . 4_565
O2 V2 Cs1 89.27(17) 8_455 4_565
O2 V2 Cs1 89.27(17) . 4_565
O4 V2 Cs1 149.4(3) . 4_565
Cs1 V2 Cs1 100.82(3) 4_564 4_565
Cs1 V2 Cs1 146.053(15) 1_554 4_565
Cs1 V2 Cs1 146.053(15) 2_564 4_565
O3 V2 Cs1 39.59(16) . 2_565
O2 V2 Cs1 150.26(19) 8_455 2_565
O2 V2 Cs1 91.16(17) . 2_565
O4 V2 Cs1 84.2(2) . 2_565
Cs1 V2 Cs1 146.493(16) 4_564 2_565
Cs1 V2 Cs1 130.97(3) 1_554 2_565
Cs1 V2 Cs1 95.11(2) 2_564 2_565
Cs1 V2 Cs1 69.79(3) 4_565 2_565
O3 V2 Cs1 39.59(16) . .
O2 V2 Cs1 91.16(17) 8_455 .
O2 V2 Cs1 150.26(19) . .
O4 V2 Cs1 84.2(2) . .
Cs1 V2 Cs1 146.493(16) 4_564 .
Cs1 V2 Cs1 95.11(2) 1_554 .
Cs1 V2 Cs1 130.97(3) 2_564 .
Cs1 V2 Cs1 69.79(3) 4_565 .
Cs1 V2 Cs1 62.32(3) 2_565 .
V1 O1 Cs1 115.20(17) . .
V1 O1 Cs1 115.20(17) . 4
Cs1 O1 Cs1 79.56(13) . 4
V1 O1 Cs1 115.20(17) . 2
Cs1 O1 Cs1 129.6(3) . 2
Cs1 O1 Cs1 79.56(13) 4 2
V1 O1 Cs1 115.20(17) . 3
Cs1 O1 Cs1 79.56(13) . 3
Cs1 O1 Cs1 129.6(3) 4 3
Cs1 O1 Cs1 79.56(13) 2 3
V2 O2 V1 142.4(3) . 1_565
V2 O2 Cs1 97.5(2) . 4_564
V1 O2 Cs1 114.28(19) 1_565 4_564
V2 O2 Cs1 94.59(18) . 2_564
V1 O2 Cs1 104.05(18) 1_565 2_564
Cs1 O2 Cs1 90.78(13) 4_564 2_564
V2 O3 Cs1 118.7(4) . 4_565
V2 O3 Cs1 120.8(2) . 2_565
Cs1 O3 Cs1 101.19(19) 4_565 2_565
V2 O3 Cs1 120.8(2) . .
Cs1 O3 Cs1 101.19(19) 4_565 .
Cs1 O3 Cs1 88.4(2) 2_565 .
V2 O4 V2 137.5(6) . 2_565
V2 O4 Cs1 104.94(16) . 1_554
V2 O4 Cs1 104.94(16) 2_565 1_554
V2 O4 Cs1 104.94(16) . 2_564
V2 O4 Cs1 104.94(16) 2_565 2_564
Cs1 O4 Cs1 89.3(2) 1_554 2_564

loop_
_geom_bond_atom_site_label_1
_geom_bond_atom_site_label_2
_geom_bond_distance
_geom_bond_site_symmetry_2
Cs1 O3 2.966(8) 3_655
Cs1 O4 3.080(7) 1_556
Cs1 O3 3.103(6) 2_565
Cs1 O3 3.103(6) .
Cs1 O2 3.152(5) 6_546
Cs1 O2 3.152(5) 3_656
Cs1 O2 3.431(5) 8_456
Cs1 O2 3.431(5) 2_566
V1 O1 1.614(12) .
V1 O2 1.982(5) 4_455
V1 O2 1.982(5) 3_655
V1 O2 1.982(5) 1_545
V1 O2 1.982(5) 2_565
V2 O3 1.632(8) .
V2 O2 1.704(5) 8_455
V2 O2 1.704(5) .
V2 O4 1.806(4) .
O2 V1 1.982(5) 1_565
O2 Cs1 3.152(5) 4_564
O2 Cs1 3.431(5) 2_564
O3 Cs1 2.966(8) 4_565
O3 Cs1 3.103(6) 2_565
O4 V2 1.806(4) 2_565
O4 Cs1 3.080(7) 1_554
O4 Cs1 3.080(7) 2_564
